data_4331159
loop_
_publ_author_name
'Gamze Elmas'
'Aytu\(g Okumu\,s'
'Zeynel Kili\,c'
'Tuncer H\"okelek'
'Leyla A\,cik'
'Hakan Dal'
'Nagehan Ramazano\(glu'
'L.Yasemin Ko\,c'

_publ_section_title
;
 Phosphorus-Nitrogen Compounds. Part 24. Syntheses, Crystal Structures,
 Spectroscopic and Stereogenic Properties, Biological Activities, and DNA
 Interactions of Novel Spiro-ansa-spiro- and
 Ansa-spiro-ansa-cyclotetraphosphazenes
;
_journal_name_full 'Inorganic Chemistry'
_journal_page_first 12841
_journal_page_last 12856
_journal_paper_doi 10.1021/ic3017134
_journal_volume 51
_journal_year 2012
_chemical_absolute_configuration 'determined reliably'
_chemical_formula_moiety 'C17 H18 Cl4 N6 O2 P4'
_chemical_formula_sum 'C17 H18 Cl4 N6 O2 P4'
_chemical_formula_weight 604.05
_chemical_name_systematic
;
 ?
;
_space_group_IT_number 19
_symmetry_cell_setting orthorhombic
_symmetry_space_group_name_Hall 'P 2ac 2ab'
_symmetry_space_group_name_H-M 'P 21 21 21'
_atom_sites_solution_hydrogens geom
_atom_sites_solution_primary direct
_atom_sites_solution_secondary difmap
_audit_creation_method SHELXL-97
_cell_angle_alpha 90.00
_cell_angle_beta 90.00
_cell_angle_gamma 90.00
_cell_formula_units_Z 4
_cell_length_a 9.9387(3)
_cell_length_b 11.7933(3)
_cell_length_c 20.7778(6)
_cell_measurement_reflns_used 9919
_cell_measurement_temperature 100(2)
_cell_measurement_theta_max 28.33
_cell_measurement_theta_min 2.68
_cell_volume 2435.37(12)
_computing_cell_refinement 'SAINT (Bruker, 2007)'
_computing_data_collection 'APEX2 (Bruker, 2007)'
_computing_data_reduction SAINT
_computing_molecular_graphics 'Ortep-3 for Windows (Farrugia, 1997)'
_computing_publication_material 'WinGX publication routines (Farrugia, 1999)'
_computing_structure_refinement 'SHELXL97 (Sheldrick, 2008)'
_computing_structure_solution 'SHELXS97 (Sheldrick, 2008)'
_diffrn_ambient_temperature 100(2)
_diffrn_measured_fraction_theta_full 0.997
_diffrn_measured_fraction_theta_max 0.997
_diffrn_measurement_device_type 'Bruker Kappa APEXII CCD area-detector diffractometer'
_diffrn_measurement_method '\f and \w scans'
_diffrn_radiation_monochromator graphite
_diffrn_radiation_source 'fine-focus sealed tube'
_diffrn_radiation_type MoK\a
_diffrn_radiation_wavelength 0.71073
_diffrn_reflns_av_R_equivalents 0.0191
_diffrn_reflns_av_sigmaI/netI 0.0251
_diffrn_reflns_limit_h_max 13
_diffrn_reflns_limit_h_min -10
_diffrn_reflns_limit_k_max 15
_diffrn_reflns_limit_k_min -8
_diffrn_reflns_limit_l_max 20
_diffrn_reflns_limit_l_min -27
_diffrn_reflns_number 12665
_diffrn_reflns_theta_full 28.33
_diffrn_reflns_theta_max 28.33
_diffrn_reflns_theta_min 1.99
_exptl_absorpt_coefficient_mu 0.779
_exptl_absorpt_correction_T_max 0.8000
_exptl_absorpt_correction_T_min 0.7407
_exptl_absorpt_correction_type multi-scan
_exptl_absorpt_process_details '(SADABS; Bruker, 2005)'
_exptl_crystal_colour colorless
_exptl_crystal_density_diffrn 1.647
_exptl_crystal_description prism
_exptl_crystal_F_000 1224
_exptl_crystal_size_max 0.41
_exptl_crystal_size_mid 0.36
_exptl_crystal_size_min 0.30
_refine_diff_density_max 0.343
_refine_diff_density_min -0.325
_refine_diff_density_rms 0.061
_refine_ls_abs_structure_details 'Flack H D (1983) with 2563 Friedel pairs measured'
_refine_ls_abs_structure_Flack 0.03(3)
_refine_ls_extinction_method none
_refine_ls_goodness_of_fit_ref 1.087
_refine_ls_hydrogen_treatment constr
_refine_ls_matrix_type full
_refine_ls_number_parameters 298
_refine_ls_number_reflns 5984
_refine_ls_number_restraints 0
_refine_ls_restrained_S_all 1.087
_refine_ls_R_factor_all 0.0217
_refine_ls_R_factor_gt 0.0210
_refine_ls_shift/su_max 0.001
_refine_ls_shift/su_mean 0.000
_refine_ls_structure_factor_coef Fsqd
_refine_ls_weighting_details 'calc w=1/[\s^2^(Fo^2^)+(0.0282P)^2^+0.5884P] where P=(Fo^2^+2Fc^2^)/3'
_refine_ls_weighting_scheme calc
_refine_ls_wR_factor_gt 0.0555
_refine_ls_wR_factor_ref 0.0558
_reflns_number_gt 5850
_reflns_number_total 5984
_reflns_threshold_expression I>2\s(I)
_cod_data_source_file ic3017134_si_005.cif
_cod_data_source_block ag23_0m
_cod_database_code 4331159

loop_
_symmetry_equiv_pos_as_xyz
'x, y, z'
'-x+1/2, -y, z+1/2'
'x+1/2, -y+1/2, -z'
'-x, y+1/2, -z+1/2'

loop_
_atom_site_label
_atom_site_type_symbol
_atom_site_fract_x
_atom_site_fract_y
_atom_site_fract_z
_atom_site_U_iso_or_equiv
_atom_site_adp_type
_atom_site_occupancy
_atom_site_symmetry_multiplicity
_atom_site_calc_flag
_atom_site_refinement_flags
Cl1 Cl 0.46887(4) 0.42882(4) 0.725522(18) 0.01627(8) Uani 1 1 d .
Cl2 Cl 0.11556(4) 0.58735(3) 1.009928(19) 0.01702(8) Uani 1 1 d .
Cl3 Cl 0.31639(5) 0.77580(3) 0.88993(2) 0.02054(9) Uani 1 1 d .
Cl4 Cl 0.58514(4) 0.65013(4) 0.86780(2) 0.01989(9) Uani 1 1 d .
P1 P 0.31585(4) 0.44568(3) 0.789092(19) 0.01028(8) Uani 1 1 d .
P2 P 0.22762(4) 0.29147(3) 0.888394(19) 0.00938(8) Uani 1 1 d .
P3 P 0.26021(4) 0.48180(3) 0.975472(19) 0.01100(8) Uani 1 1 d .
P4 P 0.38905(4) 0.61768(3) 0.88084(2) 0.01219(8) Uani 1 1 d .
O1 O 0.18675(11) 0.45588(9) 0.74408(5) 0.0124(2) Uani 1 1 d .
O2 O 0.32442(12) 0.43327(10) 1.03991(5) 0.0130(2) Uani 1 1 d .
N1 N 0.32064(13) 0.33675(11) 0.83040(6) 0.0113(2) Uani 1 1 d .
N2 N 0.18319(14) 0.39071(11) 0.93628(6) 0.0111(3) Uani 1 1 d .
N3 N 0.37853(15) 0.55544(12) 0.94724(7) 0.0157(3) Uani 1 1 d .
N4 N 0.32376(15) 0.56927(12) 0.81828(7) 0.0147(3) Uani 1 1 d .
N5 N 0.08872(13) 0.23267(11) 0.86059(6) 0.0114(3) Uani 1 1 d .
N6 N 0.30349(14) 0.18990(11) 0.92762(6) 0.0117(3) Uani 1 1 d .
C1 C 0.04206(16) 0.28982(14) 0.74586(8) 0.0136(3) Uani 1 1 d .
C2 C -0.01708(18) 0.20289(16) 0.71041(8) 0.0184(3) Uani 1 1 d .
H2 H -0.0783 0.1550 0.7306 0.022 Uiso 1 1 calc R
C3 C 0.01259(19) 0.18553(16) 0.64583(8) 0.0204(4) Uani 1 1 d .
H3 H -0.0268 0.1256 0.6237 0.024 Uiso 1 1 calc R
C4 C 0.10084(17) 0.25763(15) 0.61459(8) 0.0181(3) Uani 1 1 d .
H4 H 0.1202 0.2468 0.5712 0.022 Uiso 1 1 calc R
C5 C 0.16041(17) 0.34600(15) 0.64808(8) 0.0156(3) Uani 1 1 d .
H5 H 0.2194 0.3951 0.6274 0.019 Uiso 1 1 calc R
C6 C 0.13099(15) 0.36042(13) 0.71287(7) 0.0121(3) Uani 1 1 d .
C7 C 0.00763(16) 0.30345(14) 0.81647(7) 0.0128(3) Uani 1 1 d .
H7A H 0.0195 0.3824 0.8283 0.015 Uiso 1 1 calc R
H7B H -0.0866 0.2849 0.8225 0.015 Uiso 1 1 calc R
C8 C 0.07811(18) 0.10959(14) 0.84799(8) 0.0162(3) Uani 1 1 d .
H8A H 0.1198 0.0927 0.8069 0.019 Uiso 1 1 calc R
H8B H -0.0161 0.0889 0.8451 0.019 Uiso 1 1 calc R
C9 C 0.14438(18) 0.03928(14) 0.89969(9) 0.0201(4) Uani 1 1 d .
H9A H 0.1369 -0.0405 0.8889 0.024 Uiso 1 1 calc R
H9B H 0.0989 0.0516 0.9404 0.024 Uiso 1 1 calc R
C10 C 0.29207(17) 0.07124(14) 0.90624(8) 0.0171(3) Uani 1 1 d .
H10A H 0.3353 0.0217 0.9372 0.021 Uiso 1 1 calc R
H10B H 0.3370 0.0619 0.8651 0.021 Uiso 1 1 calc R
C11 C 0.38621(16) 0.21540(14) 0.98458(7) 0.0125(3) Uani 1 1 d .
H11A H 0.4367 0.2845 0.9770 0.015 Uiso 1 1 calc R
H11B H 0.4501 0.1544 0.9913 0.015 Uiso 1 1 calc R
C12 C 0.30077(16) 0.22958(14) 1.04452(7) 0.0121(3) Uani 1 1 d .
C13 C 0.24689(17) 0.13620(14) 1.07657(8) 0.0157(3) Uani 1 1 d .
H13 H 0.2670 0.0636 1.0619 0.019 Uiso 1 1 calc R
C14 C 0.16399(17) 0.14906(15) 1.12980(8) 0.0176(3) Uani 1 1 d .
H14 H 0.1292 0.0855 1.1504 0.021 Uiso 1 1 calc R
C15 C 0.13280(17) 0.25693(15) 1.15238(8) 0.0168(3) Uani 1 1 d .
H15 H 0.0768 0.2657 1.1879 0.020 Uiso 1 1 calc R
C16 C 0.18552(16) 0.35122(14) 1.12177(8) 0.0147(3) Uani 1 1 d .
H16 H 0.1658 0.4238 1.1366 0.018 Uiso 1 1 calc R
C17 C 0.26829(16) 0.33590(14) 1.06862(7) 0.0122(3) Uani 1 1 d .

loop_
_atom_site_aniso_label
_atom_site_aniso_U_11
_atom_site_aniso_U_22
_atom_site_aniso_U_33
_atom_site_aniso_U_23
_atom_site_aniso_U_13
_atom_site_aniso_U_12
Cl1 0.01329(17) 0.0212(2) 0.01431(17) 0.00425(15) 0.00374(13) 0.00203(15)
Cl2 0.01962(19) 0.01555(18) 0.01590(17) -0.00444(14) -0.00157(15) 0.00532(15)
Cl3 0.0233(2) 0.01028(17) 0.0281(2) -0.00215(16) 0.00116(17) 0.00160(15)
Cl4 0.01397(18) 0.01760(19) 0.0281(2) 0.00168(17) 0.00252(16) -0.00426(15)
P1 0.00984(17) 0.01013(18) 0.01086(17) 0.00118(14) 0.00038(14) -0.00030(15)
P2 0.00961(17) 0.00884(17) 0.00968(16) 0.00000(14) 0.00002(14) -0.00042(14)
P3 0.01291(18) 0.00955(18) 0.01055(18) -0.00088(14) -0.00054(14) -0.00048(15)
P4 0.01289(18) 0.00872(17) 0.01496(19) 0.00028(14) 0.00026(16) -0.00184(15)
O1 0.0119(5) 0.0113(5) 0.0139(5) 0.0009(4) -0.0020(4) -0.0001(5)
O2 0.0147(5) 0.0121(5) 0.0120(5) 0.0016(4) -0.0020(4) -0.0022(5)
N1 0.0108(6) 0.0116(6) 0.0113(6) 0.0013(5) 0.0004(5) 0.0000(5)
N2 0.0123(6) 0.0100(6) 0.0111(6) -0.0010(5) -0.0005(5) -0.0005(5)
N3 0.0175(7) 0.0141(6) 0.0155(6) 0.0007(5) -0.0015(5) -0.0041(6)
N4 0.0180(7) 0.0111(6) 0.0151(6) 0.0006(5) -0.0009(5) -0.0013(6)
N5 0.0117(6) 0.0100(6) 0.0125(6) -0.0013(5) -0.0012(5) -0.0015(5)
N6 0.0162(6) 0.0077(6) 0.0111(6) 0.0010(5) -0.0014(5) 0.0014(5)
C1 0.0111(7) 0.0167(8) 0.0130(7) 0.0025(6) -0.0028(6) 0.0004(6)
C2 0.0164(8) 0.0221(8) 0.0165(7) 0.0014(7) -0.0024(6) -0.0068(7)
C3 0.0218(9) 0.0233(9) 0.0160(8) -0.0033(7) -0.0054(7) -0.0045(7)
C4 0.0181(8) 0.0244(9) 0.0117(7) -0.0006(7) -0.0023(6) 0.0010(7)
C5 0.0159(8) 0.0177(8) 0.0132(7) 0.0033(6) 0.0005(6) 0.0005(7)
C6 0.0095(7) 0.0122(7) 0.0148(7) 0.0014(6) -0.0031(6) 0.0009(6)
C7 0.0101(7) 0.0147(7) 0.0136(7) 0.0017(6) -0.0010(6) -0.0010(6)
C8 0.0178(8) 0.0105(7) 0.0204(8) -0.0040(6) -0.0015(6) -0.0030(6)
C9 0.0211(8) 0.0101(7) 0.0291(9) 0.0006(7) -0.0010(7) -0.0019(6)
C10 0.0182(8) 0.0103(7) 0.0228(8) -0.0030(6) -0.0030(6) 0.0034(6)
C11 0.0121(7) 0.0132(7) 0.0122(7) 0.0014(6) -0.0002(6) 0.0009(6)
C12 0.0112(7) 0.0147(7) 0.0103(7) 0.0009(6) -0.0024(6) 0.0005(6)
C13 0.0171(8) 0.0140(7) 0.0159(7) -0.0004(6) -0.0028(6) -0.0016(7)
C14 0.0186(8) 0.0182(8) 0.0159(7) 0.0029(6) 0.0011(6) -0.0063(7)
C15 0.0146(8) 0.0204(8) 0.0154(7) -0.0005(6) 0.0027(6) -0.0018(7)
C16 0.0137(7) 0.0156(7) 0.0148(7) -0.0027(6) -0.0006(6) -0.0018(6)
C17 0.0122(7) 0.0126(7) 0.0118(7) 0.0007(6) -0.0034(6) -0.0032(6)

loop_
_atom_type_symbol
_atom_type_description
_atom_type_scat_dispersion_real
_atom_type_scat_dispersion_imag
_atom_type_scat_source
C C 0.0033 0.0016 'International Tables Vol C Tables 4.2.6.8 and 6.1.1.4'
H H 0.0000 0.0000 'International Tables Vol C Tables 4.2.6.8 and 6.1.1.4'
Cl Cl 0.1484 0.1585 'International Tables Vol C Tables 4.2.6.8 and 6.1.1.4'
N N 0.0061 0.0033 'International Tables Vol C Tables 4.2.6.8 and 6.1.1.4'
O O 0.0106 0.0060 'International Tables Vol C Tables 4.2.6.8 and 6.1.1.4'
P P 0.1023 0.0942 'International Tables Vol C Tables 4.2.6.8 and 6.1.1.4'

loop_
_geom_angle_atom_site_label_1
_geom_angle_atom_site_label_2
_geom_angle_atom_site_label_3
_geom_angle
O1 P1 Cl1 103.27(5)
N1 P1 Cl1 104.93(6)
N1 P1 O1 114.44(7)
N1 P1 N4 123.49(7)
N4 P1 Cl1 107.67(6)
N4 P1 O1 101.29(7)
N1 P2 N5 110.97(7)
N1 P2 N6 110.59(7)
N2 P2 N1 112.44(7)
N2 P2 N5 107.14(7)
N2 P2 N6 110.73(7)
N6 P2 N5 104.65(7)
O2 P3 Cl2 102.00(5)
N2 P3 Cl2 105.09(6)
N3 P3 Cl2 108.76(6)
N2 P3 O2 113.03(7)
N3 P3 O2 102.27(7)
N2 P3 N3 123.71(7)
Cl4 P4 Cl3 100.66(3)
N3 P4 Cl3 109.17(6)
N3 P4 Cl4 105.87(6)
N4 P4 Cl3 105.57(6)
N4 P4 Cl4 111.19(6)
N4 P4 N3 122.29(8)
C6 O1 P1 121.70(10)
C17 O2 P3 119.41(10)
P1 N1 P2 132.35(9)
P3 N2 P2 134.27(9)
P4 N3 P3 129.52(10)
P4 N4 P1 132.65(10)
C7 N5 P2 115.85(11)
C8 N5 P2 122.31(11)
C8 N5 C7 113.92(13)
C10 N6 P2 120.71(11)
C11 N6 P2 120.61(11)
C11 N6 C10 118.67(13)
C2 C1 C6 116.57(15)
C2 C1 C7 119.66(15)
C6 C1 C7 123.77(15)
C1 C2 H2 119.0
C3 C2 C1 121.99(17)
C3 C2 H2 119.0
C2 C3 H3 120.1
C4 C3 C2 119.83(17)
C4 C3 H3 120.1
C3 C4 C5 119.82(16)
C3 C4 H4 120.1
C5 C4 H4 120.1
C4 C5 C6 119.28(16)
C4 C5 H5 120.4
C6 C5 H5 120.4
C1 C6 O1 119.93(14)
C5 C6 O1 117.40(14)
C5 C6 C1 122.49(15)
N5 C7 C1 114.67(13)
N5 C7 H7A 108.6
N5 C7 H7B 108.6
C1 C7 H7A 108.6
C1 C7 H7B 108.6
H7A C7 H7B 107.6
N5 C8 C9 112.48(14)
N5 C8 H8A 109.1
N5 C8 H8B 109.1
C9 C8 H8A 109.1
C9 C8 H8B 109.1
H8A C8 H8B 107.8
C8 C9 C10 110.41(15)
C8 C9 H9A 109.6
C8 C9 H9B 109.6
C10 C9 H9A 109.6
C10 C9 H9B 109.6
H9A C9 H9B 108.1
N6 C10 C9 109.68(14)
N6 C10 H10A 109.7
N6 C10 H10B 109.7
C9 C10 H10A 109.7
C9 C10 H10B 109.7
H10A C10 H10B 108.2
N6 C11 C12 111.72(13)
N6 C11 H11A 109.3
N6 C11 H11B 109.3
C12 C11 H11A 109.3
C12 C11 H11B 109.3
H11A C11 H11B 107.9
C13 C12 C11 121.36(14)
C17 C12 C11 121.74(14)
C17 C12 C13 116.86(14)
C12 C13 H13 119.2
C14 C13 C12 121.51(16)
C14 C13 H13 119.2
C13 C14 C15 120.08(16)
C13 C14 H14 120.0
C15 C14 H14 120.0
C14 C15 H15 120.2
C16 C15 C14 119.69(15)
C16 C15 H15 120.2
C15 C16 C17 119.02(15)
C15 C16 H16 120.5
C17 C16 H16 120.5
C12 C17 O2 119.42(14)
C12 C17 C16 122.83(15)
C16 C17 O2 117.71(14)

loop_
_geom_bond_atom_site_label_1
_geom_bond_atom_site_label_2
_geom_bond_distance
P1 Cl1 2.0241(5)
P1 O1 1.5923(12)
P1 N1 1.5458(14)
P1 N4 1.5807(14)
P2 N1 1.6099(14)
P2 N2 1.5983(13)
P2 N5 1.6493(14)
P2 N6 1.6334(13)
P3 Cl2 2.0319(6)
P3 O2 1.5898(11)
P3 N2 1.5502(14)
P3 N3 1.5752(15)
P4 Cl3 2.0085(6)
P4 Cl4 2.0045(6)
P4 N3 1.5662(14)
P4 N4 1.5610(14)
O1 C6 1.4125(18)
O2 C17 1.4092(19)
N5 C8 1.479(2)
N6 C10 1.473(2)
N6 C11 1.472(2)
C2 C1 1.392(2)
C2 C3 1.389(2)
C2 H2 0.9300
C3 H3 0.9300
C4 C3 1.383(3)
C4 C5 1.386(2)
C4 H4 0.9300
C5 H5 0.9300
C6 C1 1.394(2)
C6 C5 1.388(2)
C7 C1 1.515(2)
C7 N5 1.479(2)
C7 H7A 0.9700
C7 H7B 0.9700
C8 C9 1.508(2)
C8 H8A 0.9700
C8 H8B 0.9700
C9 H9A 0.9700
C9 H9B 0.9700
C10 C9 1.522(2)
C10 H10A 0.9700
C10 H10B 0.9700
C11 H11A 0.9700
C11 H11B 0.9700
C12 C11 1.516(2)
C12 C13 1.394(2)
C13 H13 0.9300
C14 C13 1.387(2)
C14 H14 0.9300
C15 C14 1.391(2)
C15 H15 0.9300
C16 C15 1.384(2)
C16 H16 0.9300
C17 C12 1.388(2)
C17 C16 1.389(2)

loop_
_geom_torsion_atom_site_label_1
_geom_torsion_atom_site_label_2
_geom_torsion_atom_site_label_3
_geom_torsion_atom_site_label_4
_geom_torsion
Cl1 P1 O1 C6 75.76(11)
N1 P1 O1 C6 -37.69(14)
N4 P1 O1 C6 -172.82(12)
Cl1 P1 N1 P2 -178.18(10)
O1 P1 N1 P2 -65.71(13)
N4 P1 N1 P2 58.24(15)
Cl1 P1 N4 P4 -95.02(12)
O1 P1 N4 P4 156.97(12)
N1 P1 N4 P4 27.33(17)
N2 P2 N1 P1 -39.32(14)
N5 P2 N1 P1 80.67(13)
N6 P2 N1 P1 -163.66(11)
N1 P2 N2 P3 -54.26(14)
N5 P2 N2 P3 -176.44(11)
N6 P2 N2 P3 70.00(13)
N1 P2 N5 C7 -53.98(13)
N1 P2 N5 C8 93.11(13)
N2 P2 N5 C7 69.12(12)
N2 P2 N5 C8 -143.80(13)
N6 P2 N5 C7 -173.27(11)
N6 P2 N5 C8 -26.19(14)
N1 P2 N6 C10 -86.73(14)
N1 P2 N6 C11 92.44(13)
N2 P2 N6 C10 147.96(13)
N2 P2 N6 C11 -32.88(14)
N5 P2 N6 C10 32.83(14)
N5 P2 N6 C11 -148.00(12)
Cl2 P3 O2 C17 87.84(11)
N2 P3 O2 C17 -24.46(14)
N3 P3 O2 C17 -159.65(11)
Cl2 P3 N2 P2 170.40(10)
O2 P3 N2 P2 -79.21(13)
N3 P3 N2 P2 44.92(16)
Cl2 P3 N3 P4 -79.41(12)
O2 P3 N3 P4 173.22(11)
N2 P3 N3 P4 44.45(16)
Cl3 P4 N3 P3 89.96(12)
Cl4 P4 N3 P3 -162.43(10)
N4 P4 N3 P3 -33.81(17)
Cl3 P4 N4 P1 -167.76(11)
Cl4 P4 N4 P1 83.94(13)
N3 P4 N4 P1 -42.35(17)
P1 O1 C6 C5 -101.36(15)
P1 O1 C6 C1 83.36(16)
P3 O2 C17 C12 80.41(17)
P3 O2 C17 C16 -101.72(15)
P2 N5 C8 C9 41.13(19)
C7 N5 C8 C9 -171.21(14)
P2 N6 C10 C9 -53.61(18)
C11 N6 C10 C9 127.21(15)
P2 N6 C11 C12 81.51(15)
C10 N6 C11 C12 -99.31(17)
C3 C2 C1 C6 1.2(3)
C3 C2 C1 C7 -178.96(16)
C1 C2 C3 C4 -1.6(3)
C5 C4 C3 C2 0.8(3)
C3 C4 C5 C6 0.4(3)
O1 C6 C1 C2 174.96(14)
O1 C6 C1 C7 -4.8(2)
C5 C6 C1 C2 -0.1(2)
C5 C6 C1 C7 -179.87(15)
O1 C6 C5 C4 -175.87(14)
C1 C6 C5 C4 -0.7(3)
C1 C7 N5 P2 90.90(15)
C1 C7 N5 C8 -58.94(18)
N5 C7 C1 C2 85.33(19)
N5 C7 C1 C6 -94.89(19)
N5 C8 C9 C10 -57.82(19)
N6 C10 C9 C8 63.68(19)
C13 C12 C11 N6 76.56(18)
C17 C12 C11 N6 -100.95(17)
C17 C12 C13 C14 0.4(2)
C11 C12 C13 C14 -177.21(15)
C15 C14 C13 C12 0.0(3)
C16 C15 C14 C13 -0.4(3)
C17 C16 C15 C14 0.4(2)
O2 C17 C12 C11 -5.1(2)
O2 C17 C12 C13 177.30(14)
C16 C17 C12 C11 177.15(15)
C16 C17 C12 C13 -0.5(2)
O2 C17 C16 C15 -177.72(14)
C12 C17 C16 C15 0.1(2)
